data_4024649
loop_
_publ_author_name
'Tony V. Robinson'
'Daniel Sejer Pedersen'
'Dennis K. Taylor'
'Edward R. T. Tiekink'

_publ_contact_author_address
;
    Department of Chemistry,
    The University of Texas,
    One UTSA Circle,
    San Antonio, Texas 78249-0698,
    U.S.A.
;
_publ_contact_author_email
;
Edward.Tiekink@gmail.com
;
_publ_contact_author_fax ' 1 210 458 7428 '
_publ_contact_author_name ' Edward RT Tiekink '
_publ_contact_author_phone ' 1 210 458 5774 '
_publ_section_title
;
Dihydroxylation of 4-Substituted 1,2-Dioxines: A Concise Route to Branched
Erythro Sugars
;
_journal_name_full 'Journal of Organic Chemistry'
_journal_page_first 5093
_journal_page_last 5096
_journal_paper_doi 10.1021/jo900669u
_journal_volume 74
_journal_year 2009
_chemical_formula_moiety 'C13 H15 O3'
_chemical_formula_sum 'C13 H15 O3'
_chemical_formula_weight 219.25
_chemical_name_systematic
; 
 ? 
;
_space_group_IT_number 14
_symmetry_cell_setting monoclinic
_symmetry_space_group_name_Hall '-P 2yn'
_symmetry_space_group_name_H-M 'P 1 21/n 1'
_atom_sites_solution_hydrogens geom
_atom_sites_solution_primary direct
_atom_sites_solution_secondary difmap
_audit_creation_method SHELXL-97
_cell_angle_alpha 90
_cell_angle_beta 96.42(3)
_cell_angle_gamma 90
_cell_formula_units_Z 4
_cell_length_a 12.351(3)
_cell_length_b 5.8250(12)
_cell_length_c 15.939(3)
_cell_measurement_reflns_used 791
_cell_measurement_temperature 153(2)
_cell_measurement_theta_max 30.2
_cell_measurement_theta_min 4.3
_cell_volume 1139.5(4)
_computing_cell_refinement CrystalClear
_computing_data_collection 'CrystalClear (Rigaku Americas Corporation, 2005)'
_computing_data_reduction CrystalClear
_computing_molecular_graphics 'ORTEPII (Johnson, 1976) & DIAMOND (Brandenburg, 2006)'
_computing_publication_material SHELXL97
_computing_structure_refinement 'SHELXL97 (Sheldrick, 1997)'
_computing_structure_solution 'SIR92 (Altomare et al., 1994)'
_diffrn_ambient_temperature 153(2)
_diffrn_measured_fraction_theta_full 0.962
_diffrn_measured_fraction_theta_max 0.962
_diffrn_measurement_device_type AFC12\k/SATURN724
_diffrn_measurement_method \w
_diffrn_radiation_monochromator graphite
_diffrn_radiation_source 'fine-focus sealed tube'
_diffrn_radiation_type MoK\a
_diffrn_radiation_wavelength 0.71070
_diffrn_reflns_av_R_equivalents 0.023
_diffrn_reflns_av_sigmaI/netI 0.019
_diffrn_reflns_limit_h_max 15
_diffrn_reflns_limit_h_min -15
_diffrn_reflns_limit_k_max 6
_diffrn_reflns_limit_k_min -7
_diffrn_reflns_limit_l_max 20
_diffrn_reflns_limit_l_min -20
_diffrn_reflns_number 6877
_diffrn_reflns_theta_full 26.5
_diffrn_reflns_theta_max 26.5
_diffrn_reflns_theta_min 4.3
_diffrn_standards_decay_% '< 1'
_diffrn_standards_interval_count 0
_diffrn_standards_number 0
_exptl_absorpt_coefficient_mu 0.090
_exptl_absorpt_correction_T_max 1.000
_exptl_absorpt_correction_T_min 0.892
_exptl_absorpt_correction_type multi-scan
_exptl_absorpt_process_details 'ABSCOR (Higashi, 1995)'
_exptl_crystal_colour colourless
_exptl_crystal_density_diffrn 1.278
_exptl_crystal_density_method 'not measured'
_exptl_crystal_description fragment
_exptl_crystal_F_000 468
_exptl_crystal_size_max 0.45
_exptl_crystal_size_mid 0.32
_exptl_crystal_size_min 0.21
_refine_diff_density_max 0.89
_refine_diff_density_min -0.19
_refine_diff_density_rms 0.051
_refine_ls_extinction_method none
_refine_ls_goodness_of_fit_ref 1.09
_refine_ls_hydrogen_treatment constr
_refine_ls_matrix_type full
_refine_ls_number_parameters 145
_refine_ls_number_reflns 2276
_refine_ls_number_restraints 0
_refine_ls_restrained_S_all 1.09
_refine_ls_R_factor_all 0.050
_refine_ls_R_factor_gt 0.048
_refine_ls_shift/su_max <0.001
_refine_ls_shift/su_mean 0.000
_refine_ls_structure_factor_coef Fsqd
_refine_ls_weighting_details 'calc w=1/[\s^2^(Fo^2^)+(0.0691P)^2^+0.4654P] where P=(Fo^2^+2Fc^2^)/3'
_refine_ls_weighting_scheme calc
_refine_ls_wR_factor_gt 0.128
_refine_ls_wR_factor_ref 0.130
_reflns_number_gt 2164
_reflns_number_total 2276
_reflns_threshold_expression I>2\s(I)
_cod_data_source_file jo900669u_si_002.cif
_cod_data_source_block 15a
_cod_original_sg_symbol_Hall '-P 2yn '
_cod_original_sg_symbol_H-M 'P 21/n'
_cod_database_code 4024649

loop_
_symmetry_equiv_pos_as_xyz
'x, y, z'
'-x+1/2, y+1/2, -z+1/2'
'-x, -y, -z'
'x-1/2, -y-1/2, z-1/2'

loop_
_atom_site_label
_atom_site_type_symbol
_atom_site_fract_x
_atom_site_fract_y
_atom_site_fract_z
_atom_site_U_iso_or_equiv
_atom_site_adp_type
_atom_site_occupancy
_atom_site_symmetry_multiplicity
_atom_site_calc_flag
_atom_site_refinement_flags
_atom_site_disorder_assembly
_atom_site_disorder_group
O1 O 0.67673(8) 0.7938(2) 0.66835(7) 0.0336(3) Uani 1 1 d . . .
O3 O 0.48688(8) 1.08277(16) 0.71329(6) 0.0226(3) Uani 1 1 d . . .
O4 O 0.52887(9) 0.79437(18) 0.80625(6) 0.0293(3) Uani 1 1 d . . .
C2 C 0.59050(11) 0.8935(3) 0.61372(9) 0.0267(3) Uani 1 1 d . . .
H2A H 0.5781 0.8062 0.5602 0.032 Uiso 1 1 calc R . .
H2B H 0.6079 1.0545 0.6006 0.032 Uiso 1 1 calc R . .
C3 C 0.48914(10) 0.8829(2) 0.66157(8) 0.0212(3) Uani 1 1 d . . .
C4 C 0.51787(11) 0.6845(2) 0.72575(8) 0.0245(3) Uani 1 1 d . . .
C5 C 0.62835(12) 0.6004(3) 0.70507(10) 0.0325(4) Uani 1 1 d . . .
H5A H 0.6737 0.5494 0.7569 0.039 Uiso 1 1 calc R . .
H5B H 0.6198 0.4707 0.6647 0.039 Uiso 1 1 calc R . .
C6 C 0.47570(11) 1.0114(2) 0.79790(8) 0.0234(3) Uani 1 1 d . . .
C31 C 0.38487(11) 0.8516(2) 0.60238(8) 0.0219(3) Uani 1 1 d . . .
C32 C 0.30628(11) 1.0224(3) 0.59177(9) 0.0262(3) Uani 1 1 d . . .
H32 H 0.3156 1.1596 0.6240 0.031 Uiso 1 1 calc R . .
C33 C 0.21375(12) 0.9941(3) 0.53406(9) 0.0314(4) Uani 1 1 d . . .
H33 H 0.1601 1.1117 0.5276 0.038 Uiso 1 1 calc R . .
C34 C 0.19940(12) 0.7966(3) 0.48619(9) 0.0316(4) Uani 1 1 d . . .
H34 H 0.1369 0.7793 0.4462 0.038 Uiso 1 1 calc R . .
C35 C 0.27682(12) 0.6238(3) 0.49695(9) 0.0293(3) Uani 1 1 d . . .
H35 H 0.2669 0.4866 0.4648 0.035 Uiso 1 1 calc R . .
C36 C 0.36893(11) 0.6507(3) 0.55463(9) 0.0261(3) Uani 1 1 d . . .
H36 H 0.4216 0.5314 0.5617 0.031 Uiso 1 1 calc R . .
C62 C 0.35695(12) 0.9877(3) 0.81158(9) 0.0342(4) Uani 1 1 d . . .
H62A H 0.3216 1.1383 0.8056 0.051 Uiso 1 1 calc R . .
H62B H 0.3515 0.9276 0.8684 0.051 Uiso 1 1 calc R . .
H62C H 0.3208 0.8818 0.7696 0.051 Uiso 1 1 calc R . .
C61 C 0.53681(13) 1.1767(3) 0.85877(9) 0.0309(3) Uani 1 1 d . . .
H61A H 0.5013 1.3273 0.8539 0.046 Uiso 1 1 calc R . .
H61B H 0.6120 1.1912 0.8454 0.046 Uiso 1 1 calc R . .
H61C H 0.5368 1.1192 0.9165 0.046 Uiso 1 1 calc R . .

loop_
_atom_site_aniso_label
_atom_site_aniso_U_11
_atom_site_aniso_U_22
_atom_site_aniso_U_33
_atom_site_aniso_U_23
_atom_site_aniso_U_13
_atom_site_aniso_U_12
O1 0.0224(5) 0.0402(7) 0.0377(6) 0.0017(5) 0.0011(4) 0.0017(4)
O3 0.0286(5) 0.0199(5) 0.0189(5) 0.0001(3) 0.0008(4) -0.0015(4)
O4 0.0405(6) 0.0256(6) 0.0205(5) 0.0017(4) -0.0028(4) 0.0068(4)
C2 0.0245(7) 0.0293(8) 0.0266(7) 0.0009(5) 0.0045(5) -0.0013(6)
C3 0.0231(7) 0.0196(7) 0.0206(6) 0.0003(5) 0.0013(5) -0.0003(5)
C4 0.0298(7) 0.0224(7) 0.0206(6) 0.0017(5) 0.0000(5) 0.0029(5)
C5 0.0325(8) 0.0297(8) 0.0348(8) 0.0023(6) 0.0018(6) 0.0077(6)
C6 0.0271(7) 0.0235(7) 0.0192(6) 0.0011(5) 0.0009(5) 0.0008(5)
C31 0.0239(7) 0.0237(7) 0.0182(6) 0.0018(5) 0.0027(5) -0.0020(5)
C32 0.0292(7) 0.0242(7) 0.0243(7) -0.0003(5) -0.0004(5) 0.0006(6)
C33 0.0293(7) 0.0340(9) 0.0294(7) 0.0041(6) -0.0035(6) 0.0032(6)
C34 0.0293(7) 0.0403(9) 0.0237(7) 0.0021(6) -0.0038(5) -0.0070(6)
C35 0.0328(8) 0.0309(8) 0.0243(7) -0.0047(6) 0.0037(5) -0.0081(6)
C36 0.0272(7) 0.0268(8) 0.0247(7) -0.0017(5) 0.0045(5) -0.0013(6)
C62 0.0298(8) 0.0446(10) 0.0287(7) -0.0013(6) 0.0058(6) -0.0038(7)
C61 0.0360(8) 0.0319(8) 0.0235(7) -0.0024(6) -0.0031(6) -0.0023(6)

loop_
_atom_type_symbol
_atom_type_description
_atom_type_scat_dispersion_real
_atom_type_scat_dispersion_imag
_atom_type_scat_source
C C 0.0033 0.0016 'International Tables Vol C Tables 4.2.6.8 and 6.1.1.4'
H H 0.0000 0.0000 'International Tables Vol C Tables 4.2.6.8 and 6.1.1.4'
O O 0.0106 0.0060 'International Tables Vol C Tables 4.2.6.8 and 6.1.1.4'

loop_
_geom_angle_atom_site_label_1
_geom_angle_atom_site_label_2
_geom_angle_atom_site_label_3
_geom_angle
_geom_angle_site_symmetry_1
_geom_angle_site_symmetry_3
_geom_angle_publ_flag
C2 O1 C5 104.69(11) . . ?
C3 O3 C6 108.47(10) . . ?
C4 O4 C6 108.52(10) . . ?
O1 C2 C3 105.99(11) . . ?
O1 C2 H2A 110.5 . . ?
C3 C2 H2A 110.5 . . ?
O1 C2 H2B 110.5 . . ?
C3 C2 H2B 110.5 . . ?
H2A C2 H2B 108.7 . . ?
O3 C3 C31 112.71(11) . . ?
O3 C3 C2 108.85(11) . . ?
C31 C3 C2 112.16(11) . . ?
O3 C3 C4 104.08(10) . . ?
C31 C3 C4 115.69(11) . . ?
C2 C3 C4 102.53(11) . . ?
O4 C4 C5 110.00(12) . . ?
O4 C4 C3 104.45(11) . . ?
C5 C4 C3 103.94(11) . . ?
O1 C5 C4 105.11(12) . . ?
O1 C5 H5A 110.7 . . ?
C4 C5 H5A 110.7 . . ?
O1 C5 H5B 110.7 . . ?
C4 C5 H5B 110.7 . . ?
H5A C5 H5B 108.8 . . ?
O4 C6 O3 104.70(10) . . ?
O4 C6 C61 108.33(11) . . ?
O3 C6 C61 109.03(11) . . ?
O4 C6 C62 110.49(12) . . ?
O3 C6 C62 111.05(11) . . ?
C61 C6 C62 112.89(13) . . ?
C32 C31 C36 118.69(13) . . ?
C32 C31 C3 121.50(12) . . ?
C36 C31 C3 119.76(12) . . ?
C31 C32 C33 120.43(14) . . ?
C31 C32 H32 119.8 . . ?
C33 C32 H32 119.8 . . ?
C34 C33 C32 120.53(14) . . ?
C34 C33 H33 119.7 . . ?
C32 C33 H33 119.7 . . ?
C35 C34 C33 119.51(13) . . ?
C35 C34 H34 120.2 . . ?
C33 C34 H34 120.2 . . ?
C34 C35 C36 120.18(14) . . ?
C34 C35 H35 119.9 . . ?
C36 C35 H35 119.9 . . ?
C35 C36 C31 120.65(14) . . ?
C35 C36 H36 119.7 . . ?
C31 C36 H36 119.7 . . ?
C6 C62 H62A 109.5 . . ?
C6 C62 H62B 109.5 . . ?
H62A C62 H62B 109.5 . . ?
C6 C62 H62C 109.5 . . ?
H62A C62 H62C 109.5 . . ?
H62B C62 H62C 109.5 . . ?
C6 C61 H61A 109.5 . . ?
C6 C61 H61B 109.5 . . ?
H61A C61 H61B 109.5 . . ?
C6 C61 H61C 109.5 . . ?
H61A C61 H61C 109.5 . . ?
H61B C61 H61C 109.5 . . ?

loop_
_geom_bond_atom_site_label_1
_geom_bond_atom_site_label_2
_geom_bond_distance
_geom_bond_site_symmetry_2
_geom_bond_publ_flag
O1 C2 1.4220(18) . ?
O1 C5 1.431(2) . ?
O3 C3 1.4285(16) . ?
O3 C6 1.4326(16) . ?
O4 C4 1.4267(16) . ?
O4 C6 1.4238(17) . ?
C2 C3 1.5382(19) . ?
C2 H2A 0.9900 . ?
C2 H2B 0.9900 . ?
C3 C31 1.5198(18) . ?
C3 C4 1.5580(18) . ?
C4 C5 1.520(2) . ?
C5 H5A 0.9900 . ?
C5 H5B 0.9900 . ?
C6 C61 1.508(2) . ?
C6 C62 1.513(2) . ?
C31 C32 1.387(2) . ?
C31 C36 1.3981(19) . ?
C32 C33 1.394(2) . ?
C32 H32 0.9500 . ?
C33 C34 1.381(2) . ?
C33 H33 0.9500 . ?
C34 C35 1.386(2) . ?
C34 H34 0.9500 . ?
C35 C36 1.389(2) . ?
C35 H35 0.9500 . ?
C36 H36 0.9500 . ?
C62 H62A 0.9800 . ?
C62 H62B 0.9800 . ?
C62 H62C 0.9800 . ?
C61 H61A 0.9800 . ?
C61 H61B 0.9800 . ?
C61 H61C 0.9800 . ?

loop_
_geom_torsion_atom_site_label_1
_geom_torsion_atom_site_label_2
_geom_torsion_atom_site_label_3
_geom_torsion_atom_site_label_4
_geom_torsion
_geom_torsion_site_symmetry_1
_geom_torsion_site_symmetry_2
_geom_torsion_site_symmetry_3
_geom_torsion_site_symmetry_4
_geom_torsion_publ_flag
C5 O1 C2 C3 40.77(14) . . . . ?
C6 O3 C3 C31 107.48(12) . . . . ?
C6 O3 C3 C2 -127.42(11) . . . . ?
C6 O3 C3 C4 -18.64(13) . . . . ?
O1 C2 C3 O3 86.96(13) . . . . ?
O1 C2 C3 C31 -147.62(12) . . . . ?
O1 C2 C3 C4 -22.87(14) . . . . ?
C6 O4 C4 C5 130.03(12) . . . . ?
C6 O4 C4 C3 19.02(13) . . . . ?
O3 C3 C4 O4 -0.16(13) . . . . ?
C31 C3 C4 O4 -124.38(12) . . . . ?
C2 C3 C4 O4 113.23(12) . . . . ?
O3 C3 C4 C5 -115.49(12) . . . . ?
C31 C3 C4 C5 120.29(13) . . . . ?
C2 C3 C4 C5 -2.10(14) . . . . ?
C2 O1 C5 C4 -42.01(14) . . . . ?
O4 C4 C5 O1 -85.15(14) . . . . ?
C3 C4 C5 O1 26.19(14) . . . . ?
C4 O4 C6 O3 -30.85(13) . . . . ?
C4 O4 C6 C61 -147.08(12) . . . . ?
C4 O4 C6 C62 88.79(13) . . . . ?
C3 O3 C6 O4 30.75(13) . . . . ?
C3 O3 C6 C61 146.49(11) . . . . ?
C3 O3 C6 C62 -88.50(13) . . . . ?
O3 C3 C31 C32 10.08(17) . . . . ?
C2 C3 C31 C32 -113.19(14) . . . . ?
C4 C3 C31 C32 129.69(13) . . . . ?
O3 C3 C31 C36 -172.60(11) . . . . ?
C2 C3 C31 C36 64.13(16) . . . . ?
C4 C3 C31 C36 -52.99(16) . . . . ?
C36 C31 C32 C33 -0.5(2) . . . . ?
C3 C31 C32 C33 176.88(13) . . . . ?
C31 C32 C33 C34 -0.5(2) . . . . ?
C32 C33 C34 C35 1.2(2) . . . . ?
C33 C34 C35 C36 -0.9(2) . . . . ?
C34 C35 C36 C31 -0.1(2) . . . . ?
C32 C31 C36 C35 0.8(2) . . . . ?
C3 C31 C36 C35 -176.64(12) . . . . ?
